data_1525772
loop_
_publ_author_name
'Lim, K.C.'
'Skelton, B.W.'
'White, A.H.'

_publ_section_title
;
 Structural systematics of rare earth complexes. XXII.
 ('Maximally')hydrated rare earth iodides
;
_journal_name_full 'Australian Journal of Chemistry'
_journal_page_first 867
_journal_page_last 873
_journal_volume 53
_journal_year 2000
_chemical_formula_sum 'H18 I3 O9 Sm'
_chemical_name_systematic '(Sm (H2 O)9) I3'
_space_group_IT_number 59
_symmetry_space_group_name_Hall '-P 2ab 2a'
_symmetry_space_group_name_H-M 'P m m n :2'
_cell_angle_alpha 90
_cell_angle_beta 90
_cell_angle_gamma 90
_cell_formula_units_Z 2
_cell_length_a 11.53
_cell_length_b 7.928
_cell_length_c 8.907
_cell_volume 814.187
_citation_journal_id_ASTM AJCHAS
_cod_data_source_file Lim_AJCHAS_2000_103.cif
_cod_data_source_block H18I3O9Sm1
_cod_original_cell_volume 814.1874
_cod_original_formula_sum 'H18 I3 O9 Sm1'
_cod_database_code 1525772

loop_
_symmetry_equiv_pos_as_xyz
x,y,z
-x+1/2,-y+1/2,z
x+1/2,-y,-z
-x,y+1/2,-z
-x,-y,-z
x-1/2,y-1/2,-z
-x-1/2,y,z
x,-y-1/2,z

loop_
_atom_site_label
_atom_site_type_symbol
_atom_site_fract_x
_atom_site_fract_y
_atom_site_fract_z
_atom_site_occupancy
_atom_site_U_iso_or_equiv
H4 H+1 0.195 0.017 0.888 1 0.0
H2 H+1 0.41 0.475 0.613 1 0.0
I2 I-1 0.75 0.75 0.70537 1 0.0
I1 I-1 0.49244 0.25 0.82901 1 0.0
O2 O-2 0.25 0.75 0.3841 1 0.0
O1 O-2 0.3796 0.5341 0.5619 1 0.0
O4 O-2 0.4389 0.75 0.7945 1 0.0
Sm1 Sm+3 0.25 0.75 0.6633 1 0.0
H5 H+1 0.454 0.75 0.887 1 0.0
H6 H+1 0.502 0.75 0.762 1 0.0
H1 H+1 0.348 0.474 0.489 1 0.0
H3 H+1 0.194 0.75 0.335 1 0.0
O3 O-2 0.25 0.9588 0.8688 1 0.0
